data_4132085
loop_
_publ_author_name
'Duan, Peng-Cheng'
'Manz, Dennis-Helmut'
'Dechert, Sebastian'
'Demeshko, Serhiy'
'Meyer, Franc'

_publ_section_title
;
 Reductive O<sub>2</sub> Binding at a Dihydride Complex Leading to Redox
 Interconvertible \m-1,2-Peroxo and \m-1,2-Superoxo Dinickel(II)
 Intermediates.
;
_journal_issue 14
_journal_name_full 'Journal of the American Chemical Society'
_journal_page_first 4929
_journal_page_last 4939
_journal_paper_doi 10.1021/jacs.8b01468
_journal_volume 140
_journal_year 2018
_chemical_formula_moiety 'C39 H54 N6 Ni2 O, C39 H53 K N6 Ni2 O2'
_chemical_formula_sum 'C78 H107 K N12 Ni4 O3'
_chemical_formula_weight 1534.69
_space_group_crystal_system triclinic
_space_group_IT_number 2
_space_group_name_Hall '-P 1'
_space_group_name_H-M_alt 'P -1'
_atom_sites_solution_hydrogens mixed
_audit_creation_method SHELXL-2014/7
_cell_angle_alpha 73.085(4)
_cell_angle_beta 86.315(4)
_cell_angle_gamma 69.691(4)
_cell_formula_units_Z 2
_cell_length_a 11.1186(5)
_cell_length_b 15.8136(8)
_cell_length_c 23.5352(12)
_cell_measurement_reflns_used 38831
_cell_measurement_temperature 133(2)
_cell_measurement_theta_max 26.737
_cell_measurement_theta_min 1.433
_cell_volume 3709.8(3)
_computing_cell_refinement 'X-AREA (Stoe & Cie, 2002)'
_computing_data_collection 'X-AREA (Stoe & Cie, 2002)'
_computing_data_reduction 'X-AREA (Stoe & Cie, 2002)'
_computing_molecular_graphics 'DIAMOND (Brandenburg, 2012)'
_computing_publication_material 'SHELXL-2014 (Sheldrick, 2014)'
_computing_structure_refinement 'SHELXL-2014/7 (Sheldrick, 2014)'
_computing_structure_solution 'SHELXS-2014 (Sheldrick, 2014)'
_diffrn_ambient_temperature 133(2)
_diffrn_measured_fraction_theta_full 1.000
_diffrn_measured_fraction_theta_max 0.996
_diffrn_measurement_device_type 'Stoe IPDS II'
_diffrn_measurement_method \w
_diffrn_radiation_type MoK\a
_diffrn_radiation_wavelength 0.71073
_diffrn_reflns_av_R_equivalents 0.0948
_diffrn_reflns_av_unetI/netI 0.1189
_diffrn_reflns_Laue_measured_fraction_full 1.000
_diffrn_reflns_Laue_measured_fraction_max 0.996
_diffrn_reflns_limit_h_max 13
_diffrn_reflns_limit_h_min -14
_diffrn_reflns_limit_k_max 20
_diffrn_reflns_limit_k_min -19
_diffrn_reflns_limit_l_max 29
_diffrn_reflns_limit_l_min -29
_diffrn_reflns_number 38831
_diffrn_reflns_point_group_measured_fraction_full 1.000
_diffrn_reflns_point_group_measured_fraction_max 0.996
_diffrn_reflns_theta_full 25.242
_diffrn_reflns_theta_max 26.737
_diffrn_reflns_theta_min 1.433
_diffrn_source 'fine-focus sealed tube'
_exptl_absorpt_coefficient_mu 1.112
_exptl_absorpt_correction_T_max 0.7771
_exptl_absorpt_correction_T_min 0.5509
_exptl_absorpt_correction_type numerical
_exptl_absorpt_process_details 'X-RED (Stoe & Cie, 2002)'
_exptl_crystal_colour 'yellow orange'
_exptl_crystal_density_diffrn 1.374
_exptl_crystal_description block
_exptl_crystal_F_000 1628
_exptl_crystal_size_max 0.420
_exptl_crystal_size_mid 0.180
_exptl_crystal_size_min 0.060
_refine_diff_density_max 0.467
_refine_diff_density_min -0.683
_refine_diff_density_rms 0.078
_refine_ls_extinction_method none
_refine_ls_goodness_of_fit_ref 0.863
_refine_ls_hydrogen_treatment mixed
_refine_ls_matrix_type full
_refine_ls_number_parameters 940
_refine_ls_number_reflns 15680
_refine_ls_number_restraints 29
_refine_ls_restrained_S_all 0.862
_refine_ls_R_factor_all 0.1098
_refine_ls_R_factor_gt 0.0513
_refine_ls_shift/su_max 0.001
_refine_ls_shift/su_mean 0.000
_refine_ls_structure_factor_coef Fsqd
_refine_ls_weighting_details 'w=1/[\s^2^(Fo^2^)+(0.0433P)^2^] where P=(Fo^2^+2Fc^2^)/3'
_refine_ls_weighting_scheme calc
_refine_ls_wR_factor_gt 0.0978
_refine_ls_wR_factor_ref 0.1141
_reflns_Friedel_coverage 0.000
_reflns_number_gt 8841
_reflns_number_total 15680
_reflns_threshold_expression 'I > 2\s(I)'
_cod_data_source_file ja8b01468_si_002.cif
_cod_data_source_block 2a-pd170
_cod_database_code 4132085
_shelx_shelxl_version_number 2014/7
_shelx_space_group_comment
;
The symmetry employed for this shelxl refinement is uniquely defined
by the following loop, which should always be used as a source of
symmetry information in preference to the above space-group names.
They are only intended as comments.
;
_shelx_estimated_absorpt_t_min 0.652
_shelx_estimated_absorpt_t_max 0.936

loop_
_space_group_symop_operation_xyz
'x, y, z'
'-x, -y, -z'

loop_
_atom_site_label
_atom_site_type_symbol
_atom_site_fract_x
_atom_site_fract_y
_atom_site_fract_z
_atom_site_U_iso_or_equiv
_atom_site_adp_type
_atom_site_occupancy
_atom_site_site_symmetry_order
_atom_site_calc_flag
_atom_site_refinement_flags_posn
_atom_site_refinement_flags_adp
_atom_site_refinement_flags_occupancy
_atom_site_disorder_assembly
_atom_site_disorder_group
Ni1 Ni 1.00992(5) 0.14721(4) 0.27056(2) 0.02684(12) Uani 1 1 d . . . . .
Ni2 Ni 0.95757(5) 0.17291(4) 0.43015(2) 0.02758(13) Uani 1 1 d . . . . .
K1 K 1.17145(11) 0.31729(8) 0.31890(4) 0.0433(3) Uani 1 1 d . . . . .
N1 N 0.9120(3) 0.1056(2) 0.33177(13) 0.0288(8) Uani 1 1 d . . . . .
N2 N 0.9033(3) 0.1085(2) 0.38976(13) 0.0306(8) Uani 1 1 d . . . . .
N3 N 0.9327(3) 0.0902(2) 0.22936(14) 0.0296(7) Uani 1 1 d . . . . .
N4 N 1.1041(3) 0.1890(2) 0.20334(14) 0.0291(8) Uani 1 1 d . . . . .
N5 N 0.8752(3) 0.1119(2) 0.49457(14) 0.0298(8) Uani 1 1 d . . . . .
N6 N 1.0055(3) 0.2384(2) 0.47593(14) 0.0313(8) Uani 1 1 d . . . . .
O1 O 1.0907(3) 0.1843(2) 0.32096(12) 0.0359(7) Uani 1 1 d . . . . .
O2 O 1.0098(3) 0.2388(2) 0.35970(12) 0.0382(7) Uani 1 1 d . . . . .
C1 C 0.7839(4) 0.0259(3) 0.37657(18) 0.0348(10) Uani 1 1 d . . . . .
H1 H 0.7286 -0.0100 0.3835 0.042 Uiso 1 1 calc R U . . .
C2 C 0.8415(4) 0.0562(3) 0.32409(17) 0.0308(9) Uani 1 1 d . . . . .
C3 C 0.8260(4) 0.0602(3) 0.41658(17) 0.0308(9) Uani 1 1 d . . . . .
C4 C 0.8458(4) 0.0437(3) 0.26380(18) 0.0345(10) Uani 1 1 d . . . . .
H4A H 0.8780 -0.0241 0.2663 0.041 Uiso 1 1 calc R U . . .
H4B H 0.7588 0.0726 0.2444 0.041 Uiso 1 1 calc R U . . .
C5 C 0.9469(4) 0.0872(3) 0.17325(17) 0.0302(9) Uani 1 1 d . . . . .
C6 C 1.0260(4) 0.1283(3) 0.13582(17) 0.0311(9) Uani 1 1 d . . . . .
H6 H 1.0306 0.1232 0.0964 0.037 Uiso 1 1 calc R U . . .
C7 C 1.0994(4) 0.1763(3) 0.14960(16) 0.0309(9) Uani 1 1 d . . . . .
C8 C 0.8757(5) 0.0394(3) 0.14813(18) 0.0379(10) Uani 1 1 d . . . . .
H8A H 0.9021 0.0399 0.1075 0.057 Uiso 1 1 calc R U . . .
H8B H 0.7831 0.0732 0.1476 0.057 Uiso 1 1 calc R U . . .
H8C H 0.8955 -0.0257 0.1730 0.057 Uiso 1 1 calc R U . . .
C9 C 1.1747(5) 0.2159(3) 0.09922(17) 0.0388(11) Uani 1 1 d . . . . .
H9A H 1.1740 0.1900 0.0662 0.058 Uiso 1 1 calc R U . . .
H9B H 1.2634 0.1988 0.1133 0.058 Uiso 1 1 calc R U . . .
H9C H 1.1352 0.2847 0.0857 0.058 Uiso 1 1 calc R U . . .
C10 C 1.1814(4) 0.2447(3) 0.20593(16) 0.0306(9) Uani 1 1 d . . . . .
C11 C 1.3116(4) 0.1986(3) 0.22595(16) 0.0299(9) Uani 1 1 d . . . . .
C12 C 1.3863(4) 0.2538(3) 0.22593(18) 0.0362(10) Uani 1 1 d . . . . .
H12 H 1.4783 0.2222 0.2401 0.043 Uiso 1 1 calc R U . . .
C13 C 1.3363(5) 0.3517(3) 0.20573(18) 0.0382(11) Uani 1 1 d . . . . .
H13 H 1.3932 0.3898 0.2024 0.046 Uiso 1 1 calc R U . . .
C14 C 1.2084(4) 0.3951(3) 0.18570(17) 0.0336(10) Uani 1 1 d . . . . .
H14 H 1.1750 0.4647 0.1669 0.040 Uiso 1 1 calc R U . . .
C15 C 1.1300(4) 0.3435(3) 0.18529(16) 0.0304(9) Uani 1 1 d . . . . .
C16 C 1.3730(4) 0.0915(3) 0.24419(17) 0.0339(10) Uani 1 1 d . . . . .
H16 H 1.3067 0.0651 0.2382 0.041 Uiso 1 1 calc R U . . .
C17 C 1.4153(6) 0.0536(4) 0.31010(19) 0.0539(14) Uani 1 1 d . . . . .
H17A H 1.4559 -0.0151 0.3207 0.081 Uiso 1 1 calc R U . . .
H17B H 1.3402 0.0701 0.3342 0.081 Uiso 1 1 calc R U . . .
H17C H 1.4768 0.0814 0.3175 0.081 Uiso 1 1 calc R U . . .
C18 C 1.4859(5) 0.0588(4) 0.2057(2) 0.0463(12) Uani 1 1 d . . . . .
H18A H 1.4553 0.0788 0.1642 0.069 Uiso 1 1 calc R U . . .
H18B H 1.5243 -0.0100 0.2193 0.069 Uiso 1 1 calc R U . . .
H18C H 1.5503 0.0866 0.2091 0.069 Uiso 1 1 calc R U . . .
C19 C 0.9901(4) 0.3943(3) 0.16442(18) 0.0359(10) Uani 1 1 d . . . . .
H19 H 0.9559 0.3473 0.1575 0.043 Uiso 1 1 calc R U . . .
C20 C 0.9127(5) 0.4331(4) 0.2135(2) 0.0458(12) Uani 1 1 d . . . . .
H20A H 0.9451 0.4791 0.2213 0.069 Uiso 1 1 calc R U . . .
H20B H 0.9219 0.3812 0.2498 0.069 Uiso 1 1 calc R U . . .
H20C H 0.8220 0.4636 0.2005 0.069 Uiso 1 1 calc R U . . .
C21 C 0.9726(5) 0.4733(4) 0.1061(2) 0.0510(13) Uani 1 1 d . . . . .
H21A H 1.0228 0.4474 0.0755 0.077 Uiso 1 1 calc R U . . .
H21B H 1.0022 0.5217 0.1122 0.077 Uiso 1 1 calc R U . . .
H21C H 0.8816 0.5012 0.0934 0.077 Uiso 1 1 calc R U . . .
C22 C 0.8099(4) 0.0536(3) 0.48055(17) 0.0325(9) Uani 1 1 d . . . . .
H22A H 0.7176 0.0768 0.4889 0.039 Uiso 1 1 calc R U . . .
H22B H 0.8481 -0.0126 0.5050 0.039 Uiso 1 1 calc R U . . .
C23 C 0.8652(4) 0.1185(3) 0.54984(17) 0.0320(9) Uani 1 1 d . . . . .
C24 C 0.9184(4) 0.1743(3) 0.56850(17) 0.0333(10) Uani 1 1 d . . . . .
H24 H 0.9090 0.1738 0.6090 0.040 Uiso 1 1 calc R U . . .
C25 C 0.9830(4) 0.2300(3) 0.53435(17) 0.0327(9) Uani 1 1 d . . . . .
C26 C 0.7933(5) 0.0662(3) 0.59484(17) 0.0388(10) Uani 1 1 d . . . . .
H26A H 0.7035 0.0878 0.5809 0.058 Uiso 1 1 calc R U . . .
H26B H 0.7971 0.0784 0.6331 0.058 Uiso 1 1 calc R U . . .
H26C H 0.8327 -0.0015 0.5997 0.058 Uiso 1 1 calc R U . . .
C27 C 1.0279(5) 0.2869(3) 0.56547(18) 0.0422(11) Uani 1 1 d . . . . .
H27A H 1.1219 0.2646 0.5678 0.063 Uiso 1 1 calc R U . . .
H27B H 0.9954 0.2789 0.6057 0.063 Uiso 1 1 calc R U . . .
H27C H 0.9950 0.3536 0.5429 0.063 Uiso 1 1 calc R U . . .
C28 C 1.0736(4) 0.3029(3) 0.44949(17) 0.0306(9) Uani 1 1 d . . . . .
C29 C 1.2075(4) 0.2703(3) 0.45626(17) 0.0327(9) Uani 1 1 d . . . . .
C30 C 1.2727(4) 0.3334(3) 0.43296(17) 0.0357(10) Uani 1 1 d . . . . .
H30 H 1.3674 0.3124 0.4410 0.043 Uiso 1 1 calc R U . . .
C31 C 1.2057(4) 0.4273(3) 0.40433(18) 0.0371(10) Uani 1 1 d . . . . .
H31 H 1.2521 0.4733 0.3912 0.045 Uiso 1 1 calc R U . . .
C32 C 1.0739(4) 0.4581(3) 0.39865(18) 0.0370(10) Uani 1 1 d . . . . .
H32 H 1.0265 0.5262 0.3788 0.044 Uiso 1 1 calc R U . . .
C33 C 1.0042(4) 0.3986(3) 0.42129(17) 0.0336(10) Uani 1 1 d . . . . .
C34 C 1.2846(4) 0.1660(3) 0.48680(17) 0.0358(10) Uani 1 1 d . . . . .
H34 H 1.2239 0.1364 0.5103 0.043 Uiso 1 1 calc R U . . .
C35 C 1.3364(5) 0.1175(3) 0.4393(2) 0.0465(12) Uani 1 1 d . . . . .
H35A H 1.2651 0.1240 0.4141 0.070 Uiso 1 1 calc R U . . .
H35B H 1.3834 0.0507 0.4580 0.070 Uiso 1 1 calc R U . . .
H35C H 1.3945 0.1465 0.4149 0.070 Uiso 1 1 calc R U . . .
C36 C 1.3900(5) 0.1542(4) 0.5293(2) 0.0488(12) Uani 1 1 d . . . . .
H36A H 1.4561 0.1760 0.5068 0.073 Uiso 1 1 calc R U . . .
H36B H 1.4284 0.0876 0.5515 0.073 Uiso 1 1 calc R U . . .
H36C H 1.3537 0.1912 0.5571 0.073 Uiso 1 1 calc R U . . .
C37 C 0.8598(4) 0.4370(3) 0.41731(18) 0.0362(10) Uani 1 1 d . . . . .
H37 H 0.8283 0.3843 0.4382 0.043 Uiso 1 1 calc R U . . .
C38 C 0.8114(5) 0.4719(4) 0.3535(2) 0.0504(13) Uani 1 1 d . . . . .
H38A H 0.8429 0.5226 0.3318 0.076 Uiso 1 1 calc R U . . .
H38B H 0.7173 0.4958 0.3518 0.076 Uiso 1 1 calc R U . . .
H38C H 0.8425 0.4201 0.3354 0.076 Uiso 1 1 calc R U . . .
Ni3 Ni 0.54460(5) 0.58025(4) 0.11288(2) 0.03024(13) Uani 1 1 d . . . . .
Ni4 Ni 0.50497(5) 0.51786(4) 0.26550(2) 0.02856(13) Uani 1 1 d . . . . .
N11 N 0.5941(3) 0.4628(2) 0.16257(14) 0.0342(8) Uani 1 1 d . . . . .
N12 N 0.5843(3) 0.4397(2) 0.22248(14) 0.0326(8) Uani 1 1 d . . . . .
N13 N 0.6244(3) 0.5131(2) 0.05809(14) 0.0332(8) Uani 1 1 d . . . . .
N14 N 0.4991(3) 0.7005(3) 0.05656(14) 0.0335(8) Uani 1 1 d . . . . .
N15 N 0.5658(3) 0.4038(2) 0.32802(14) 0.0321(8) Uani 1 1 d . . . . .
N16 N 0.4162(3) 0.5926(2) 0.31476(14) 0.0312(8) Uani 1 1 d . . . . .
O11 O 0.4761(3) 0.6140(2) 0.18611(12) 0.0335(7) Uani 1 1 d D . . . .
C39 C 0.8050(6) 0.5152(4) 0.4477(3) 0.0671(17) Uani 1 1 d . . . . .
H39A H 0.8285 0.5699 0.4259 0.101 Uiso 1 1 calc R U . . .
H39B H 0.8402 0.4924 0.4887 0.101 Uiso 1 1 calc R U . . .
H39C H 0.7113 0.5334 0.4480 0.101 Uiso 1 1 calc R U . . .
C41 C 0.7031(4) 0.3086(3) 0.19852(19) 0.0364(10) Uani 1 1 d . . . . .
H41 H 0.7536 0.2452 0.2011 0.044 Uiso 1 1 calc R U . . .
C42 C 0.6650(4) 0.3860(3) 0.14752(18) 0.0327(9) Uani 1 1 d . . . . .
C43 C 0.6488(4) 0.3472(3) 0.24468(18) 0.0346(10) Uani 1 1 d . . . . .
C44 C 0.6834(5) 0.4092(3) 0.08218(19) 0.0394(11) Uani 1 1 d . . . . .
H44A H 0.7759 0.3884 0.0740 0.047 Uiso 1 1 calc R U . . .
H44B H 0.6411 0.3775 0.0636 0.047 Uiso 1 1 calc R U . . .
C45 C 0.6278(4) 0.5489(3) -0.00049(18) 0.0364(10) Uani 1 1 d . . . . .
C46 C 0.5743(5) 0.6448(3) -0.02897(18) 0.0393(11) Uani 1 1 d . . . . .
H46 H 0.5775 0.6635 -0.0711 0.047 Uiso 1 1 calc R U . . .
C47 C 0.5166(4) 0.7163(3) -0.00232(18) 0.0368(10) Uani 1 1 d . . . . .
C48 C 0.6912(5) 0.4844(4) -0.03828(19) 0.0445(12) Uani 1 1 d . . . . .
H48A H 0.6790 0.5208 -0.0803 0.067 Uiso 1 1 calc R U . . .
H48B H 0.6527 0.4354 -0.0315 0.067 Uiso 1 1 calc R U . . .
H48C H 0.7832 0.4551 -0.0276 0.067 Uiso 1 1 calc R U . . .
C49 C 0.4737(5) 0.8154(3) -0.04340(18) 0.0443(12) Uani 1 1 d . . . . .
H49A H 0.4639 0.8140 -0.0842 0.066 Uiso 1 1 calc R U . . .
H49B H 0.5380 0.8442 -0.0418 0.066 Uiso 1 1 calc R U . . .
H49C H 0.3913 0.8524 -0.0310 0.066 Uiso 1 1 calc R U . . .
C50 C 0.4493(4) 0.7836(3) 0.07652(17) 0.0358(10) Uani 1 1 d . . . . .
C51 C 0.5338(4) 0.8295(3) 0.08332(18) 0.0366(10) Uani 1 1 d . . . . .
C52 C 0.4815(5) 0.9108(3) 0.1010(2) 0.0437(11) Uani 1 1 d . . . . .
H52 H 0.5356 0.9436 0.1057 0.052 Uiso 1 1 calc R U . . .
C53 C 0.3530(5) 0.9451(3) 0.1119(2) 0.0459(12) Uani 1 1 d . . . . .
H53 H 0.3200 1.0005 0.1245 0.055 Uiso 1 1 calc R U . . .
C54 C 0.2718(5) 0.8993(3) 0.10465(19) 0.0408(11) Uani 1 1 d . . . . .
H54 H 0.1832 0.9242 0.1120 0.049 Uiso 1 1 calc R U . . .
C55 C 0.3170(4) 0.8182(3) 0.08694(17) 0.0362(10) Uani 1 1 d . . . . .
C56 C 0.6740(5) 0.7955(3) 0.0681(2) 0.0447(11) Uani 1 1 d D . . . .
H56 H 0.6783 0.7687 0.0341 0.054 Uiso 1 1 calc R U . . .
C57 C 0.7579(5) 0.7164(4) 0.1189(3) 0.0668(16) Uani 1 1 d D . . . .
H57A H 0.7213 0.6661 0.1319 0.100 Uiso 1 1 calc R U . . .
H57B H 0.7616 0.7410 0.1522 0.100 Uiso 1 1 calc R U . . .
H57C H 0.8448 0.6914 0.1053 0.100 Uiso 1 1 calc R U . . .
C58 C 0.7314(5) 0.8743(4) 0.0472(2) 0.0575(14) Uani 1 1 d D . . . .
H58A H 0.8168 0.8496 0.0321 0.086 Uiso 1 1 calc R U . . .
H58B H 0.7384 0.8977 0.0807 0.086 Uiso 1 1 calc R U . . .
H58C H 0.6756 0.9259 0.0155 0.086 Uiso 1 1 calc R U . . .
C59 C 0.2270(4) 0.7676(3) 0.07815(19) 0.0403(11) Uani 1 1 d . . . . .
H59 H 0.2735 0.6985 0.0949 0.048 Uiso 1 1 calc R U . . .
C60 C 0.1029(5) 0.7918(4) 0.1104(2) 0.0596(15) Uani 1 1 d . . . . .
H60A H 0.0492 0.8571 0.0914 0.089 Uiso 1 1 calc R U . . .
H60B H 0.1221 0.7843 0.1520 0.089 Uiso 1 1 calc R U . . .
H60C H 0.0571 0.7496 0.1087 0.089 Uiso 1 1 calc R U . . .
C61 C 0.1933(6) 0.7851(4) 0.0128(2) 0.0585(14) Uani 1 1 d . . . . .
H61A H 0.1562 0.8530 -0.0064 0.088 Uiso 1 1 calc R U . . .
H61B H 0.1308 0.7552 0.0100 0.088 Uiso 1 1 calc R U . . .
H61C H 0.2711 0.7583 -0.0073 0.088 Uiso 1 1 calc R U . . .
C62 C 0.6455(4) 0.3176(3) 0.31088(18) 0.0358(10) Uani 1 1 d . . . . .
H62A H 0.7334 0.2929 0.3289 0.043 Uiso 1 1 calc R U . . .
H62B H 0.6066 0.2678 0.3244 0.043 Uiso 1 1 calc R U . . .
C63 C 0.5533(4) 0.3953(3) 0.38563(17) 0.0307(9) Uani 1 1 d . . . . .
C64 C 0.4856(4) 0.4710(3) 0.40748(16) 0.0304(9) Uani 1 1 d . . . . .
H64 H 0.4856 0.4584 0.4495 0.036 Uiso 1 1 calc R U . . .
C65 C 0.4181(4) 0.5628(3) 0.37461(17) 0.0312(9) Uani 1 1 d . . . . .
C66 C 0.6189(4) 0.3019(3) 0.43041(19) 0.0382(10) Uani 1 1 d . . . . .
H66A H 0.5925 0.2534 0.4223 0.057 Uiso 1 1 calc R U . . .
H66B H 0.5948 0.3063 0.4705 0.057 Uiso 1 1 calc R U . . .
H66C H 0.7122 0.2852 0.4275 0.057 Uiso 1 1 calc R U . . .
C67 C 0.3468(5) 0.6293(3) 0.40953(18) 0.0426(11) Uani 1 1 d . . . . .
H67A H 0.3822 0.6801 0.4025 0.064 Uiso 1 1 calc R U . . .
H67B H 0.3559 0.5952 0.4520 0.064 Uiso 1 1 calc R U . . .
H67C H 0.2557 0.6561 0.3969 0.064 Uiso 1 1 calc R U . . .
C68 C 0.3475(4) 0.6915(3) 0.28914(17) 0.0314(9) Uani 1 1 d . . . . .
C69 C 0.4143(4) 0.7541(3) 0.28376(18) 0.0352(10) Uani 1 1 d D . . . .
C70 C 0.3462(5) 0.8502(3) 0.26313(19) 0.0398(11) Uani 1 1 d . . . . .
H70 H 0.3903 0.8934 0.2589 0.048 Uiso 1 1 calc R U . . .
C71 C 0.2171(5) 0.8843(3) 0.24873(18) 0.0390(11) Uani 1 1 d . . . . .
H71 H 0.1723 0.9502 0.2352 0.047 Uiso 1 1 calc R U . . .
C72 C 0.1529(4) 0.8216(3) 0.25414(18) 0.0372(10) Uani 1 1 d . . . . .
H72 H 0.0636 0.8455 0.2441 0.045 Uiso 1 1 calc R U . . .
C73 C 0.2155(4) 0.7242(3) 0.27396(16) 0.0316(9) Uani 1 1 d . . . . .
C74A C 0.5553(7) 0.7180(9) 0.3032(4) 0.038(3) Uani 0.713(14) 1 d D U P A 1
H74A H 0.5774 0.6508 0.3274 0.045 Uiso 0.713(14) 1 calc R U P A 1
C75A C 0.6372(7) 0.7199(7) 0.2496(3) 0.057(3) Uani 0.713(14) 1 d D U P A 1
H75A H 0.6235 0.6793 0.2280 0.085 Uiso 0.713(14) 1 calc R U P A 1
H75B H 0.7278 0.6971 0.2624 0.085 Uiso 0.713(14) 1 calc R U P A 1
H75C H 0.6135 0.7845 0.2234 0.085 Uiso 0.713(14) 1 calc R U P A 1
C76A C 0.5844(8) 0.7716(7) 0.3422(4) 0.058(3) Uani 0.713(14) 1 d D U P A 1
H76A H 0.6739 0.7412 0.3571 0.086 Uiso 0.713(14) 1 calc R U P A 1
H76B H 0.5275 0.7712 0.3758 0.086 Uiso 0.713(14) 1 calc R U P A 1
H76C H 0.5703 0.8368 0.3186 0.086 Uiso 0.713(14) 1 calc R U P A 1
C74B C 0.5576(17) 0.724(2) 0.2959(10) 0.060(12) Uani 0.287(14) 1 d D U P A 2
H74B H 0.5994 0.6605 0.2895 0.072 Uiso 0.287(14) 1 calc R U P A 2
C75B C 0.6232(18) 0.7895(15) 0.2583(10) 0.064(7) Uani 0.287(14) 1 d D U P A 2
H75D H 0.5954 0.8070 0.2165 0.096 Uiso 0.287(14) 1 calc R U P A 2
H75E H 0.7165 0.7576 0.2625 0.096 Uiso 0.287(14) 1 calc R U P A 2
H75F H 0.6001 0.8463 0.2714 0.096 Uiso 0.287(14) 1 calc R U P A 2
C76B C 0.579(2) 0.7146(19) 0.3616(9) 0.068(7) Uani 0.287(14) 1 d D U P A 2
H76D H 0.6681 0.7094 0.3685 0.103 Uiso 0.287(14) 1 calc R U P A 2
H76E H 0.5640 0.6582 0.3867 0.103 Uiso 0.287(14) 1 calc R U P A 2
H76F H 0.5203 0.7703 0.3715 0.103 Uiso 0.287(14) 1 calc R U P A 2
C77 C 0.1403(4) 0.6577(3) 0.28314(18) 0.0349(10) Uani 1 1 d . . . . .
H77 H 0.1564 0.6190 0.3257 0.042 Uiso 1 1 calc R U . . .
C78 C 0.1828(5) 0.5871(3) 0.2458(2) 0.0466(12) Uani 1 1 d . . . . .
H78A H 0.1711 0.6217 0.2034 0.070 Uiso 1 1 calc R U . . .
H78B H 0.1308 0.5463 0.2552 0.070 Uiso 1 1 calc R U . . .
H78C H 0.2735 0.5486 0.2552 0.070 Uiso 1 1 calc R U . . .
C79 C -0.0061(4) 0.7066(4) 0.2740(2) 0.0453(12) Uani 1 1 d . . . . .
H79A H -0.0273 0.7444 0.2325 0.068 Uiso 1 1 calc R U . . .
H79B H -0.0366 0.7475 0.3000 0.068 Uiso 1 1 calc R U . . .
H79C H -0.0477 0.6589 0.2837 0.068 Uiso 1 1 calc R U . . .
H11 H 0.448(6) 0.666(2) 0.191(3) 0.080 Uiso 1 1 d D U . . .

loop_
_atom_site_aniso_label
_atom_site_aniso_U_11
_atom_site_aniso_U_22
_atom_site_aniso_U_33
_atom_site_aniso_U_23
_atom_site_aniso_U_13
_atom_site_aniso_U_12
Ni1 0.0268(3) 0.0284(3) 0.0220(2) -0.0031(2) -0.0006(2) -0.0086(2)
Ni2 0.0275(3) 0.0273(3) 0.0230(2) -0.0004(2) -0.0012(2) -0.0087(2)
K1 0.0529(7) 0.0529(7) 0.0286(5) -0.0081(4) 0.0038(4) -0.0271(6)
N1 0.0252(19) 0.035(2) 0.0244(16) -0.0053(14) -0.0021(14) -0.0098(16)
N2 0.030(2) 0.0310(19) 0.0244(16) -0.0015(14) 0.0081(14) -0.0092(16)
N3 0.0272(19) 0.0305(19) 0.0255(16) -0.0043(14) 0.0023(14) -0.0065(16)
N4 0.0262(19) 0.0318(19) 0.0268(16) -0.0049(14) -0.0020(14) -0.0093(16)
N5 0.030(2) 0.0268(18) 0.0259(16) -0.0009(14) -0.0059(14) -0.0064(16)
N6 0.028(2) 0.0308(19) 0.0288(17) -0.0016(14) 0.0019(14) -0.0085(16)
O1 0.0361(18) 0.0379(17) 0.0310(14) -0.0033(13) -0.0015(13) -0.0144(15)
O2 0.0433(19) 0.0361(17) 0.0325(15) -0.0047(13) 0.0020(13) -0.0146(15)
C1 0.034(3) 0.040(3) 0.034(2) -0.0065(19) 0.0027(18) -0.020(2)
C2 0.029(2) 0.034(2) 0.0275(19) -0.0051(17) -0.0041(17) -0.011(2)
C3 0.026(2) 0.030(2) 0.029(2) -0.0034(17) 0.0028(17) -0.0056(19)
C4 0.035(3) 0.034(2) 0.035(2) -0.0107(19) 0.0013(19) -0.013(2)
C5 0.026(2) 0.027(2) 0.029(2) -0.0016(17) -0.0051(17) -0.0033(19)
C6 0.031(2) 0.037(2) 0.0227(19) -0.0071(17) -0.0001(17) -0.010(2)
C7 0.032(2) 0.033(2) 0.0236(19) -0.0071(17) 0.0015(17) -0.007(2)
C8 0.041(3) 0.040(3) 0.031(2) -0.0078(19) -0.0080(19) -0.013(2)
C9 0.043(3) 0.052(3) 0.027(2) -0.012(2) 0.0059(19) -0.022(2)
C10 0.032(2) 0.038(2) 0.0227(18) -0.0041(17) 0.0042(17) -0.017(2)
C11 0.035(2) 0.031(2) 0.0249(19) -0.0054(16) 0.0010(17) -0.014(2)
C12 0.035(3) 0.040(3) 0.033(2) -0.0067(19) -0.0002(18) -0.016(2)
C13 0.043(3) 0.042(3) 0.033(2) -0.010(2) 0.007(2) -0.020(2)
C14 0.036(3) 0.035(2) 0.028(2) -0.0037(18) 0.0020(18) -0.014(2)
C15 0.032(2) 0.037(2) 0.0228(18) -0.0056(17) 0.0018(17) -0.015(2)
C16 0.029(2) 0.036(2) 0.032(2) -0.0044(18) 0.0011(18) -0.009(2)
C17 0.069(4) 0.042(3) 0.030(2) 0.002(2) -0.004(2) -0.005(3)
C18 0.048(3) 0.044(3) 0.044(3) -0.010(2) 0.010(2) -0.015(3)
C19 0.038(3) 0.031(2) 0.036(2) -0.0024(18) -0.0008(19) -0.015(2)
C20 0.036(3) 0.050(3) 0.050(3) -0.015(2) 0.003(2) -0.012(2)
C21 0.044(3) 0.049(3) 0.041(3) 0.002(2) -0.006(2) -0.005(3)
C22 0.032(2) 0.033(2) 0.028(2) -0.0018(17) 0.0017(17) -0.012(2)
C23 0.031(2) 0.030(2) 0.0231(19) 0.0002(17) -0.0025(17) -0.0016(19)
C24 0.034(2) 0.039(3) 0.0232(19) -0.0068(18) 0.0008(17) -0.009(2)
C25 0.034(2) 0.034(2) 0.0265(19) -0.0054(17) -0.0007(17) -0.009(2)
C26 0.039(3) 0.041(3) 0.026(2) 0.0005(18) 0.0014(19) -0.011(2)
C27 0.052(3) 0.044(3) 0.030(2) -0.008(2) 0.001(2) -0.018(2)
C28 0.034(2) 0.033(2) 0.0275(19) -0.0097(17) -0.0031(17) -0.012(2)
C29 0.035(2) 0.034(2) 0.0258(19) -0.0051(17) -0.0014(17) -0.011(2)
C30 0.032(3) 0.042(3) 0.032(2) -0.0049(19) 0.0004(18) -0.016(2)
C31 0.039(3) 0.033(2) 0.036(2) -0.0008(19) -0.0037(19) -0.015(2)
C32 0.032(3) 0.033(2) 0.040(2) -0.0022(19) -0.0083(19) -0.009(2)
C33 0.033(2) 0.032(2) 0.031(2) -0.0042(18) -0.0049(18) -0.010(2)
C34 0.033(2) 0.039(3) 0.029(2) -0.0015(18) -0.0007(18) -0.012(2)
C35 0.047(3) 0.045(3) 0.041(2) -0.007(2) 0.000(2) -0.013(2)
C36 0.043(3) 0.050(3) 0.042(3) -0.002(2) -0.009(2) -0.008(3)
C37 0.032(2) 0.035(2) 0.037(2) -0.0038(19) -0.0006(19) -0.012(2)
C38 0.036(3) 0.070(4) 0.039(2) -0.009(2) -0.004(2) -0.015(3)
Ni3 0.0310(3) 0.0301(3) 0.0241(2) -0.0045(2) -0.0003(2) -0.0064(3)
Ni4 0.0274(3) 0.0251(3) 0.0251(2) -0.0019(2) -0.0032(2) -0.0028(2)
N11 0.035(2) 0.032(2) 0.0300(18) -0.0080(15) 0.0009(15) -0.0053(17)
N12 0.035(2) 0.0273(19) 0.0287(17) -0.0020(14) -0.0026(15) -0.0064(17)
N13 0.033(2) 0.034(2) 0.0292(17) -0.0049(15) -0.0031(15) -0.0093(17)
N14 0.033(2) 0.038(2) 0.0253(16) -0.0072(15) 0.0029(14) -0.0099(18)
N15 0.0261(19) 0.0286(19) 0.0332(18) -0.0041(15) -0.0010(15) -0.0028(16)
N16 0.030(2) 0.0250(18) 0.0265(16) 0.0026(14) -0.0072(14) -0.0012(16)
O11 0.0370(18) 0.0264(16) 0.0264(14) -0.0030(12) -0.0006(12) -0.0013(14)
C39 0.056(4) 0.086(5) 0.062(3) -0.039(3) -0.001(3) -0.012(3)
C41 0.032(2) 0.025(2) 0.044(2) -0.0086(19) -0.0006(19) -0.001(2)
C42 0.028(2) 0.033(2) 0.035(2) -0.0129(18) 0.0003(18) -0.005(2)
C43 0.030(2) 0.031(2) 0.036(2) -0.0062(19) -0.0012(18) -0.005(2)
C44 0.035(3) 0.044(3) 0.040(2) -0.016(2) 0.001(2) -0.011(2)
C45 0.033(3) 0.046(3) 0.031(2) -0.014(2) 0.0045(18) -0.013(2)
C46 0.043(3) 0.047(3) 0.023(2) -0.0081(19) 0.0040(19) -0.012(2)
C47 0.033(3) 0.047(3) 0.027(2) -0.0049(19) 0.0014(18) -0.015(2)
C48 0.044(3) 0.054(3) 0.033(2) -0.017(2) 0.006(2) -0.013(3)
C49 0.053(3) 0.045(3) 0.029(2) -0.001(2) 0.001(2) -0.017(3)
C50 0.041(3) 0.034(2) 0.0238(19) -0.0004(17) -0.0014(18) -0.009(2)
C51 0.040(3) 0.031(2) 0.033(2) -0.0029(18) 0.0003(19) -0.010(2)
C52 0.050(3) 0.035(3) 0.043(2) -0.007(2) 0.005(2) -0.015(2)
C53 0.053(3) 0.030(3) 0.043(3) -0.006(2) 0.002(2) -0.003(2)
C54 0.038(3) 0.035(3) 0.035(2) -0.0009(19) 0.002(2) -0.002(2)
C55 0.040(3) 0.037(3) 0.0213(19) -0.0035(17) -0.0017(18) -0.005(2)
C56 0.042(3) 0.040(3) 0.055(3) -0.017(2) 0.005(2) -0.016(2)
C57 0.042(3) 0.050(3) 0.088(4) -0.002(3) -0.006(3) -0.005(3)
C58 0.053(4) 0.057(4) 0.064(3) -0.011(3) 0.007(3) -0.027(3)
C59 0.033(3) 0.043(3) 0.036(2) -0.007(2) -0.0039(19) -0.006(2)
C60 0.055(4) 0.082(4) 0.042(3) -0.017(3) 0.002(2) -0.025(3)
C61 0.064(4) 0.069(4) 0.040(3) -0.009(3) -0.006(2) -0.023(3)
C62 0.035(3) 0.025(2) 0.038(2) -0.0054(18) 0.0000(19) -0.003(2)
C63 0.024(2) 0.032(2) 0.028(2) 0.0014(17) -0.0043(16) -0.0065(19)
C64 0.031(2) 0.031(2) 0.0207(18) 0.0006(16) -0.0027(16) -0.0067(19)
C65 0.025(2) 0.034(2) 0.027(2) -0.0055(17) -0.0038(17) -0.0038(19)
C66 0.029(2) 0.034(2) 0.038(2) 0.0045(19) -0.0062(19) -0.005(2)
C67 0.050(3) 0.035(3) 0.031(2) -0.0041(19) -0.003(2) -0.004(2)
C68 0.034(2) 0.028(2) 0.0251(19) -0.0055(16) -0.0051(17) -0.0028(19)
C69 0.035(3) 0.031(2) 0.034(2) -0.0056(18) -0.0034(19) -0.007(2)
C70 0.041(3) 0.030(2) 0.040(2) -0.0038(19) -0.005(2) -0.007(2)
C71 0.043(3) 0.028(2) 0.036(2) -0.0046(19) -0.004(2) -0.002(2)
C72 0.031(2) 0.035(3) 0.032(2) -0.0066(19) -0.0057(18) 0.003(2)
C73 0.032(2) 0.037(2) 0.0210(18) -0.0059(17) -0.0006(17) -0.008(2)
C74A 0.031(7) 0.031(7) 0.048(5) -0.004(3) -0.010(4) -0.009(6)
C75A 0.036(4) 0.076(7) 0.055(4) -0.016(4) 0.000(3) -0.016(4)
C76A 0.046(5) 0.060(6) 0.065(5) -0.017(4) -0.018(4) -0.015(5)
C74B 0.05(2) 0.04(2) 0.072(13) -0.013(10) -0.012(10) -0.002(19)
C75B 0.032(10) 0.039(12) 0.089(12) 0.002(9) -0.019(9) 0.015(8)
C76B 0.061(14) 0.048(14) 0.075(12) -0.012(9) -0.022(9) 0.005(11)
C77 0.031(2) 0.035(2) 0.032(2) -0.0057(18) -0.0044(18) -0.005(2)
C78 0.041(3) 0.047(3) 0.052(3) -0.016(2) -0.004(2) -0.013(2)
C79 0.034(3) 0.051(3) 0.041(2) -0.004(2) -0.005(2) -0.009(2)

loop_
_atom_type_symbol
_atom_type_description
_atom_type_scat_dispersion_real
_atom_type_scat_dispersion_imag
_atom_type_scat_source
C C 0.0033 0.0016 'International Tables Vol C Tables 4.2.6.8 and 6.1.1.4'
H H 0.0000 0.0000 'International Tables Vol C Tables 4.2.6.8 and 6.1.1.4'
N N 0.0061 0.0033 'International Tables Vol C Tables 4.2.6.8 and 6.1.1.4'
O O 0.0106 0.0060 'International Tables Vol C Tables 4.2.6.8 and 6.1.1.4'
K K 0.2009 0.2494 'International Tables Vol C Tables 4.2.6.8 and 6.1.1.4'
Ni Ni 0.3393 1.1124 'International Tables Vol C Tables 4.2.6.8 and 6.1.1.4'

loop_
_geom_angle_atom_site_label_1
_geom_angle_atom_site_label_2
_geom_angle_atom_site_label_3
_geom_angle
N1 Ni1 O1 91.04(13)
N1 Ni1 N3 82.48(14)
O1 Ni1 N3 170.45(13)
N1 Ni1 N4 175.98(14)
O1 Ni1 N4 92.93(13)
N3 Ni1 N4 93.67(13)
N2 Ni2 O2 90.45(13)
N2 Ni2 N6 176.13(14)
O2 Ni2 N6 92.99(13)
N2 Ni2 N5 82.89(14)
O2 Ni2 N5 169.57(14)
N6 Ni2 N5 93.45(14)
O2 K1 O1 34.06(9)
O2 K1 C14 124.30(11)
O1 K1 C14 102.35(10)
O2 K1 C30 101.47(10)
O1 K1 C30 121.53(10)
C14 K1 C30 133.66(11)
O2 K1 C15 98.73(10)
O1 K1 C15 77.48(10)
C14 K1 C15 26.00(10)
C30 K1 C15 159.64(11)
O2 K1 C29 76.19(10)
O1 K1 C29 96.35(10)
C14 K1 C29 159.46(12)
C30 K1 C29 26.02(11)
C15 K1 C29 173.76(11)
O2 K1 C31 109.35(11)
O1 K1 C31 139.31(10)
C14 K1 C31 117.77(11)
C30 K1 C31 25.81(11)
C15 K1 C31 140.60(11)
C29 K1 C31 45.57(11)
O2 K1 C13 140.42(11)
O1 K1 C13 109.10(11)
C14 K1 C13 25.74(11)
C30 K1 C13 115.68(12)
C15 K1 C13 45.68(11)
C29 K1 C13 137.64(12)
C31 K1 C13 110.06(12)
O2 K1 C28 58.12(10)
O1 K1 C28 87.13(10)
C14 K1 C28 161.94(12)
C30 K1 C28 45.32(11)
C15 K1 C28 152.34(11)
C29 K1 C28 25.73(11)
C31 K1 C28 52.45(11)
C13 K1 C28 160.89(11)
O2 K1 C10 87.89(10)
O1 K1 C10 58.41(9)
C14 K1 C10 45.30(11)
C30 K1 C10 157.09(12)
C15 K1 C10 25.90(11)
C29 K1 C10 148.60(11)
C31 K1 C10 162.22(11)
C13 K1 C10 52.54(11)
C28 K1 C10 145.32(10)
O2 K1 C32 91.95(11)
O1 K1 C32 125.85(11)
C14 K1 C32 119.53(12)
C30 K1 C32 44.72(12)
C15 K1 C32 132.35(12)
C29 K1 C32 52.27(11)
C31 K1 C32 25.14(11)
C13 K1 C32 123.73(12)
C28 K1 C32 44.36(11)
C10 K1 C32 157.02(12)
O2 K1 C12 124.82(11)
O1 K1 C12 90.78(10)
C14 K1 C12 44.57(12)
C30 K1 C12 115.63(12)
C15 K1 C12 52.35(11)
C29 K1 C12 127.66(12)
C31 K1 C12 122.03(12)
C13 K1 C12 25.14(11)
C28 K1 C12 152.04(12)
C10 K1 C12 44.33(11)
C32 K1 C12 143.11(11)
C2 N1 N2 108.2(3)
C2 N1 Ni1 119.7(3)
N2 N1 Ni1 131.8(3)
C3 N2 N1 107.1(3)
C3 N2 Ni2 119.3(3)
N1 N2 Ni2 133.1(3)
C5 N3 C4 115.7(3)
C5 N3 Ni1 128.3(3)
C4 N3 Ni1 116.1(2)
C7 N4 C10 113.5(3)
C7 N4 Ni1 125.4(3)
C10 N4 Ni1 120.9(2)
C23 N5 C22 115.9(3)
C23 N5 Ni2 128.2(3)
C22 N5 Ni2 115.9(2)
C25 N6 C28 113.8(3)
C25 N6 Ni2 125.4(3)
C28 N6 Ni2 120.8(2)
O2 O1 Ni1 118.2(2)
O2 O1 K1 71.86(16)
Ni1 O1 K1 139.52(14)
O1 O2 Ni2 118.0(2)
O1 O2 K1 74.08(16)
Ni2 O2 K1 142.48(15)
C3 C1 C2 104.0(4)
N1 C2 C1 110.4(3)
N1 C2 C4 114.4(3)
C1 C2 C4 135.2(4)
N2 C3 C1 110.3(3)
N2 C3 C22 114.1(3)
C1 C3 C22 135.6(4)
N3 C4 C2 107.3(3)
N3 C5 C6 121.6(4)
N3 C5 C8 120.5(4)
C6 C5 C8 117.9(3)
C5 C6 C7 127.3(4)
N4 C7 C6 123.7(4)
N4 C7 C9 120.5(4)
C6 C7 C9 115.8(3)
C15 C10 C11 120.5(4)
C15 C10 N4 120.2(4)
C11 C10 N4 119.1(4)
C15 C10 K1 74.0(2)
C11 C10 K1 81.1(2)
N4 C10 K1 119.2(2)
C12 C11 C10 118.3(4)
C12 C11 C16 119.8(4)
C10 C11 C16 121.9(4)
C12 C11 K1 76.2(2)
C10 C11 K1 73.6(2)
C16 C11 K1 123.3(2)
C13 C12 C11 121.6(4)
C13 C12 K1 74.5(2)
C11 C12 K1 78.9(2)
C14 C13 C12 118.8(4)
C14 C13 K1 73.8(2)
C12 C13 K1 80.4(2)
C15 C14 C13 121.8(4)
C15 C14 K1 77.8(2)
C13 C14 K1 80.5(2)
C14 C15 C10 119.0(4)
C14 C15 C19 119.7(4)
C10 C15 C19 121.3(4)
C14 C15 K1 76.2(2)
C10 C15 K1 80.1(2)
C19 C15 K1 112.2(2)
C11 C16 C18 111.6(3)
C11 C16 C17 110.7(4)
C18 C16 C17 110.7(4)
C15 C19 C21 112.7(4)
C15 C19 C20 109.7(3)
C21 C19 C20 110.6(4)
C19 C20 K1 93.5(3)
N5 C22 C3 107.3(3)
N5 C23 C24 121.9(4)
N5 C23 C26 120.7(4)
C24 C23 C26 117.3(3)
C25 C24 C23 126.7(4)
N6 C25 C24 124.3(4)
N6 C25 C27 119.6(4)
C24 C25 C27 116.1(3)
C29 C28 C33 120.9(4)
C29 C28 N6 118.9(4)
C33 C28 N6 119.9(4)
C29 C28 K1 75.3(2)
C33 C28 K1 80.2(2)
N6 C28 K1 119.6(2)
C30 C29 C28 118.9(4)
C30 C29 C34 119.5(4)
C28 C29 C34 121.5(4)
C30 C29 K1 75.7(2)
C28 C29 K1 79.0(2)
C34 C29 K1 113.7(2)
C31 C30 C29 120.6(4)
C31 C30 K1 78.9(2)
C29 C30 K1 78.3(2)
C32 C31 C30 119.4(4)
C32 C31 K1 79.6(3)
C30 C31 K1 75.2(2)
C31 C32 C33 122.4(4)
C31 C32 K1 75.2(3)
C33 C32 K1 79.6(3)
C32 C33 C28 117.6(4)
C32 C33 C37 120.3(4)
C28 C33 C37 122.0(4)
C32 C33 K1 75.4(3)
C28 C33 K1 74.4(2)
C37 C33 K1 122.0(3)
C35 C34 C36 112.0(4)
C35 C34 C29 108.5(3)
C36 C34 C29 112.5(4)
C38 C37 C33 110.6(4)
C38 C37 C39 110.3(4)
C33 C37 C39 112.0(4)
N11 Ni3 N13 80.96(15)
N11 Ni3 N14 176.10(15)
N13 Ni3 N14 95.19(15)
N11 Ni3 O11 82.71(13)
N13 Ni3 O11 163.67(13)
N14 Ni3 O11 101.14(13)
N12 Ni4 N16 175.29(15)
N12 Ni4 N15 80.92(15)
N16 Ni4 N15 95.50(14)
N12 Ni4 O11 82.40(13)
N16 Ni4 O11 101.34(13)
N15 Ni4 O11 162.99(13)
C42 N11 N12 108.8(3)
C42 N11 Ni3 124.7(3)
N12 N11 Ni3 125.7(3)
C43 N12 N11 108.0(3)
C43 N12 Ni4 125.2(3)
N11 N12 Ni4 126.8(3)
C45 N13 C44 116.5(3)
C45 N13 Ni3 126.6(3)
C44 N13 Ni3 116.8(3)
C47 N14 C50 115.3(4)
C47 N14 Ni3 125.0(3)
C50 N14 Ni3 119.6(2)
C63 N15 C62 117.1(3)
C63 N15 Ni4 125.8(3)
C62 N15 Ni4 116.8(2)
C65 N16 C68 114.7(3)
C65 N16 Ni4 125.2(3)
C68 N16 Ni4 119.9(2)
Ni3 O11 Ni4 122.02(14)
C43 C41 C42 103.4(4)
N11 C42 C41 109.9(4)
N11 C42 C44 110.6(4)
C41 C42 C44 139.5(4)
N12 C43 C41 109.9(4)
N12 C43 C62 110.7(4)
C41 C43 C62 139.3(4)
N13 C44 C42 106.7(3)
N13 C45 C46 122.5(4)
N13 C45 C48 119.8(4)
C46 C45 C48 117.8(4)
C45 C46 C47 126.9(4)
N14 C47 C46 123.5(4)
N14 C47 C49 120.4(4)
C46 C47 C49 116.1(4)
C51 C50 C55 122.2(4)
C51 C50 N14 118.8(4)
C55 C50 N14 119.0(4)
C52 C51 C50 117.1(4)
C52 C51 C56 121.1(4)
C50 C51 C56 121.7(4)
C53 C52 C51 121.7(5)
C52 C53 C54 120.3(5)
C55 C54 C53 121.3(5)
C54 C55 C50 117.5(4)
C54 C55 C59 121.5(4)
C50 C55 C59 120.9(4)
C51 C56 C57 112.6(4)
C51 C56 C58 113.8(4)
C57 C56 C58 109.8(4)
C60 C59 C61 108.1(4)
C60 C59 C55 113.7(4)
C61 C59 C55 113.2(4)
C43 C62 N15 106.2(3)
N15 C63 C64 122.8(4)
N15 C63 C66 119.8(4)
C64 C63 C66 117.4(4)
C65 C64 C63 127.3(4)
N16 C65 C64 123.0(4)
N16 C65 C67 120.7(4)
C64 C65 C67 116.3(3)
C69 C68 C73 121.5(4)
C69 C68 N16 117.8(4)
C73 C68 N16 120.6(4)
C70 C69 C68 118.1(4)
C70 C69 C74B 117.5(13)
C68 C69 C74B 124.3(13)
C70 C69 C74A 121.0(6)
C68 C69 C74A 120.8(6)
C71 C70 C69 121.8(4)
C70 C71 C72 119.3(4)
C71 C72 C73 122.0(4)
C72 C73 C68 117.3(4)
C72 C73 C77 120.5(4)
C68 C73 C77 122.0(4)
C75A C74A C69 110.0(6)
C75A C74A C76A 111.4(7)
C69 C74A C76A 112.8(8)
C69 C74B C75B 115.7(19)
C69 C74B C76B 107.8(16)
C75B C74B C76B 108.3(18)
C73 C77 C79 114.6(4)
C73 C77 C78 115.0(4)
C79 C77 C78 107.8(4)

loop_
_geom_bond_atom_site_label_1
_geom_bond_atom_site_label_2
_geom_bond_distance
Ni1 N1 1.854(3)
Ni1 O1 1.861(3)
Ni1 N3 1.909(3)
Ni1 N4 1.922(3)
Ni2 N2 1.835(3)
Ni2 O2 1.861(3)
Ni2 N6 1.904(3)
Ni2 N5 1.911(3)
K1 O2 2.515(3)
K1 O1 2.545(3)
K1 C14 3.074(4)
K1 C30 3.086(4)
K1 C15 3.093(4)
K1 C29 3.119(4)
K1 C31 3.132(4)
K1 C13 3.157(4)
K1 C28 3.165(4)
K1 C10 3.170(4)
K1 C32 3.186(5)
K1 C12 3.231(4)
N1 C2 1.336(5)
N1 N2 1.375(4)
N2 C3 1.352(5)
N3 C5 1.332(5)
N3 C4 1.476(5)
N4 C7 1.344(5)
N4 C10 1.443(5)
N5 C23 1.330(5)
N5 C22 1.469(5)
N6 C25 1.358(5)
N6 C28 1.451(5)
O1 O2 1.482(4)
C1 C3 1.389(6)
C1 C2 1.390(5)
C2 C4 1.484(5)
C3 C22 1.482(5)
C5 C6 1.391(6)
C5 C8 1.511(6)
C6 C7 1.399(6)
C7 C9 1.518(5)
C10 C15 1.406(6)
C10 C11 1.416(6)
C11 C12 1.399(6)
C11 C16 1.526(6)
C12 C13 1.392(6)
C13 C14 1.391(6)
C14 C15 1.387(6)
C15 C19 1.519(6)
C16 C18 1.529(6)
C16 C17 1.531(6)
C19 C21 1.532(6)
C19 C20 1.538(6)
C23 C24 1.394(6)
C23 C26 1.512(6)
C24 C25 1.375(6)
C25 C27 1.528(6)
C28 C29 1.400(6)
C28 C33 1.413(6)
C29 C30 1.397(6)
C29 C34 1.543(6)
C30 C31 1.389(6)
C31 C32 1.376(6)
C32 C33 1.390(6)
C33 C37 1.504(6)
C34 C35 1.509(6)
C34 C36 1.516(6)
C37 C38 1.504(6)
C37 C39 1.533(7)
Ni3 N11 1.797(4)
Ni3 N13 1.890(3)
Ni3 N14 1.892(4)
Ni3 O11 1.980(3)
Ni4 N12 1.785(3)
Ni4 N16 1.885(3)
Ni4 N15 1.901(3)
Ni4 O11 1.998(3)
N11 C42 1.331(5)
N11 N12 1.357(4)
N12 C43 1.343(5)
N13 C45 1.333(5)
N13 C44 1.486(6)
N14 C47 1.348(5)
N14 C50 1.441(5)
N15 C63 1.326(5)
N15 C62 1.497(5)
N16 C65 1.348(5)
N16 C68 1.441(5)
C41 C43 1.401(6)
C41 C42 1.403(6)
C42 C44 1.492(6)
C43 C62 1.493(6)
C45 C46 1.391(6)
C45 C48 1.509(6)
C46 C47 1.392(6)
C47 C49 1.510(6)
C50 C51 1.413(6)
C50 C55 1.413(6)
C51 C52 1.387(6)
C51 C56 1.519(7)
C52 C53 1.377(7)
C53 C54 1.384(7)
C54 C55 1.382(6)
C55 C59 1.536(6)
C56 C57 1.526(7)
C56 C58 1.535(6)
C59 C60 1.515(7)
C59 C61 1.530(6)
C63 C64 1.394(6)
C63 C66 1.507(6)
C64 C65 1.392(6)
C65 C67 1.500(6)
C68 C69 1.405(6)
C68 C73 1.408(6)
C69 C70 1.391(6)
C69 C74B 1.516(17)
C69 C74A 1.519(8)
C70 C71 1.373(6)
C71 C72 1.382(6)
C72 C73 1.399(6)
C73 C77 1.518(6)
C74A C75A 1.507(10)
C74A C76A 1.533(10)
C74B C75B 1.516(17)
C74B C76B 1.537(16)
C77 C79 1.539(6)
C77 C78 1.546(6)
